data_7234725
loop_
_publ_author_name
'Mehran J. Umerani'
'David J. Dibble'
'Austin G. Wardrip'
'Amir Mazaheripour'
'Eriberto Vargas'
'Joseph W. Ziller'
'Alon A. Gorodetsky'

_publ_section_title
;
 Synthesis of polyquinolines via an AA/BB-type aza-Diels-Alder
 polymerization reaction
;
_journal_name_full 'Journal of Materials Chemistry C'
_journal_page_first 4060
_journal_page_last 4066
_journal_paper_doi 10.1039/C5TC03974F
_journal_volume 4
_journal_year 2016
_chemical_formula_sum 'C46 H36 N2'
_chemical_formula_weight 616.77
_chemical_name_systematic
; 
8,8'-dimethyl-4,4'-diphenyl-2,2'-di-p-tolyl-6,6'-biquinoline
;
_space_group_crystal_system monoclinic
_space_group_IT_number 14
_space_group_name_Hall '-P 2ybc'
_space_group_name_H-M_alt 'P 1 21/c 1'
_atom_sites_solution_hydrogens geom
_atom_sites_solution_primary direct
_atom_sites_solution_secondary difmap
_cell_angle_alpha 90
_cell_angle_beta 95.552(2)
_cell_angle_gamma 90
_cell_formula_units_Z 4
_cell_length_a 19.825(3)
_cell_length_b 7.4082(10)
_cell_length_c 22.347(3)
_cell_measurement_reflns_used 6287
_cell_measurement_temperature 133(2)
_cell_measurement_theta_max 26.28
_cell_measurement_theta_min 2.62
_cell_volume 3266.7(8)
_computing_cell_refinement 'Bruker SAINT 8.34a, 2013'
_computing_data_collection 'Bruker APEX2 2014.9-0, 2014'
_computing_data_reduction 'Bruker SAINT 8.34a, 2013'
_computing_molecular_graphics 'Bruker SHELXTL'
_computing_publication_material 'Bruker SHELXTL'
_computing_structure_refinement 'SHELXL-2014/7 (Sheldrick, 2014)'
_computing_structure_solution 'Bruker SHELXTL 2013/1'
_diffrn_ambient_temperature 133(2)
_diffrn_measured_fraction_theta_full 1.000
_diffrn_measured_fraction_theta_max 1.000
_diffrn_measurement_device_type 'Bruker SMART APEX II CCD'
_diffrn_measurement_method '\f and \w scans'
_diffrn_radiation_type MoK\a
_diffrn_radiation_wavelength 0.71073
_diffrn_reflns_av_R_equivalents 0.0555
_diffrn_reflns_av_unetI/netI 0.0447
_diffrn_reflns_Laue_measured_fraction_full 1.000
_diffrn_reflns_Laue_measured_fraction_max 1.000
_diffrn_reflns_limit_h_max 24
_diffrn_reflns_limit_h_min -24
_diffrn_reflns_limit_k_max 9
_diffrn_reflns_limit_k_min -9
_diffrn_reflns_limit_l_max 27
_diffrn_reflns_limit_l_min -27
_diffrn_reflns_number 32407
_diffrn_reflns_point_group_measured_fraction_full 1.000
_diffrn_reflns_point_group_measured_fraction_max 1.000
_diffrn_reflns_theta_full 25.500
_diffrn_reflns_theta_max 25.682
_diffrn_reflns_theta_min 1.831
_diffrn_source 'fine-focus sealed tube'
_exptl_absorpt_coefficient_mu 0.072
_exptl_absorpt_correction_T_max 0.8620
_exptl_absorpt_correction_T_min 0.8176
_exptl_absorpt_correction_type multi-scan
_exptl_absorpt_process_details 'Bruker SADABS 2012/1'
_exptl_crystal_colour colorless
_exptl_crystal_density_diffrn 1.254
_exptl_crystal_density_meas ?
_exptl_crystal_density_method not_measured
_exptl_crystal_description prism
_exptl_crystal_F_000 1304
_exptl_crystal_size_max 0.385
_exptl_crystal_size_mid 0.149
_exptl_crystal_size_min 0.087
_refine_diff_density_max 0.328
_refine_diff_density_min -0.299
_refine_diff_density_rms 0.053
_refine_ls_extinction_method none
_refine_ls_goodness_of_fit_ref 1.021
_refine_ls_hydrogen_treatment constr
_refine_ls_matrix_type full
_refine_ls_number_parameters 437
_refine_ls_number_reflns 6190
_refine_ls_number_restraints 0
_refine_ls_restrained_S_all 1.021
_refine_ls_R_factor_all 0.0816
_refine_ls_R_factor_gt 0.0515
_refine_ls_shift/su_max 0.000
_refine_ls_shift/su_mean 0.000
_refine_ls_structure_factor_coef Fsqd
_refine_ls_weighting_details 'w=1/[\s^2^(Fo^2^)+(0.0914P)^2^+0.5587P] where P=(Fo^2^+2Fc^2^)/3'
_refine_ls_weighting_scheme calc
_refine_ls_wR_factor_gt 0.1390
_refine_ls_wR_factor_ref 0.1591
_reflns_Friedel_coverage 0.000
_reflns_Friedel_fraction_full .
_reflns_Friedel_fraction_max .
_reflns_number_gt 4355
_reflns_number_total 6190
_reflns_threshold_expression 'I > 2\s(I)'
_cod_data_source_file J-Mater-Chem-C-2016-4-4060.cif
_cod_data_source_block aag9
_cod_depositor_comments
;
The following automatic conversions were performed:

data item '_exptl_crystal_density_meas' value 'not_measured' was
changed to '?' -- the value is perceived as not measured.

Automatic conversion script
Id: cif_fix_values 6909 2019-04-08 15:41:33Z antanas 
;
_cod_original_sg_symbol_H-M 'P 21/c'
_cod_database_code 7234725
_shelx_space_group_comment
; 
The symmetry employed for this shelxl refinement is uniquely defined 
by the following loop, which should always be used as a source of 
symmetry information in preference to the above space-group names. 
They are only intended as comments. 
;
_shelx_estimated_absorpt_t_min 0.973
_shelx_estimated_absorpt_t_max 0.994

loop_
_space_group_symop_operation_xyz
'x, y, z'
'-x, y+1/2, -z+1/2'
'-x, -y, -z'
'x, -y-1/2, z-1/2'

loop_
_atom_site_label
_atom_site_type_symbol
_atom_site_fract_x
_atom_site_fract_y
_atom_site_fract_z
_atom_site_U_iso_or_equiv
_atom_site_adp_type
_atom_site_occupancy
_atom_site_site_symmetry_order
_atom_site_calc_flag
_atom_site_refinement_flags_posn
_atom_site_refinement_flags_adp
_atom_site_refinement_flags_occupancy
_atom_site_disorder_assembly
_atom_site_disorder_group
N1 N -0.13119(8) 0.3376(2) 0.34610(7) 0.0222(4) Uani 1 1 d . . . . .
N2 N 0.31392(8) 0.2669(2) 0.18306(7) 0.0195(4) Uani 1 1 d . . . . .
C1 C 0.05770(10) 0.3111(3) 0.27635(9) 0.0199(4) Uani 1 1 d . . . . .
C2 C 0.05091(10) 0.3508(3) 0.33764(9) 0.0220(5) Uani 1 1 d . . . . .
H2A H 0.0908 0.3718 0.3638 0.026 Uiso 1 1 calc R U . . .
C3 C -0.01044(10) 0.3600(3) 0.36071(9) 0.0233(5) Uani 1 1 d . . . . .
C4 C -0.07100(10) 0.3324(3) 0.32148(9) 0.0202(4) Uani 1 1 d . . . . .
C5 C -0.18774(10) 0.3160(3) 0.31026(9) 0.0204(4) Uani 1 1 d . . . . .
C6 C -0.18723(10) 0.2952(3) 0.24739(9) 0.0214(4) Uani 1 1 d . . . . .
H6A H -0.2291 0.2856 0.2230 0.026 Uiso 1 1 calc R U . . .
C7 C -0.12790(10) 0.2884(3) 0.22089(9) 0.0205(4) Uani 1 1 d . . . . .
C8 C -0.06563(10) 0.3014(3) 0.25912(9) 0.0194(4) Uani 1 1 d . . . . .
C9 C -0.00072(10) 0.2853(3) 0.23862(9) 0.0202(4) Uani 1 1 d . . . . .
H9A H 0.0028 0.2559 0.1977 0.024 Uiso 1 1 calc R U . . .
C10 C -0.01484(11) 0.4011(4) 0.42605(9) 0.0401(6) Uani 1 1 d . . . . .
H10A H 0.0297 0.4394 0.4445 0.060 Uiso 1 1 calc R U . . .
H10B H -0.0293 0.2928 0.4465 0.060 Uiso 1 1 calc R U . . .
H10C H -0.0478 0.4981 0.4298 0.060 Uiso 1 1 calc R U . . .
C11 C -0.25229(10) 0.3195(3) 0.33894(9) 0.0204(4) Uani 1 1 d . . . . .
C12 C -0.31293(10) 0.2542(3) 0.30998(9) 0.0226(5) Uani 1 1 d . . . . .
H12A H -0.3136 0.2081 0.2703 0.027 Uiso 1 1 calc R U . . .
C13 C -0.37201(10) 0.2557(3) 0.33821(9) 0.0245(5) Uani 1 1 d . . . . .
H13A H -0.4127 0.2113 0.3174 0.029 Uiso 1 1 calc R U . . .
C14 C -0.37296(10) 0.3212(3) 0.39651(9) 0.0231(5) Uani 1 1 d . . . . .
C15 C -0.31262(10) 0.3864(3) 0.42533(9) 0.0253(5) Uani 1 1 d . . . . .
H15A H -0.3120 0.4320 0.4651 0.030 Uiso 1 1 calc R U . . .
C16 C -0.25359(10) 0.3862(3) 0.39721(9) 0.0231(5) Uani 1 1 d . . . . .
H16A H -0.2131 0.4323 0.4179 0.028 Uiso 1 1 calc R U . . .
C17 C -0.43779(10) 0.3239(3) 0.42683(10) 0.0314(5) Uani 1 1 d . . . . .
H17A H -0.4273 0.3057 0.4702 0.047 Uiso 1 1 calc R U . . .
H17B H -0.4678 0.2270 0.4104 0.047 Uiso 1 1 calc R U . . .
H17C H -0.4604 0.4406 0.4196 0.047 Uiso 1 1 calc R U . . .
C18 C -0.12971(10) 0.2762(3) 0.15426(9) 0.0226(5) Uani 1 1 d . . . . .
C19 C -0.08993(10) 0.3886(3) 0.12168(9) 0.0258(5) Uani 1 1 d . . . . .
H19A H -0.0593 0.4713 0.1424 0.031 Uiso 1 1 calc R U . . .
C20 C -0.09479(11) 0.3805(3) 0.05923(10) 0.0323(5) Uani 1 1 d . . . . .
H20A H -0.0679 0.4587 0.0376 0.039 Uiso 1 1 calc R U . . .
C21 C -0.13833(11) 0.2598(3) 0.02862(10) 0.0344(6) Uani 1 1 d . . . . .
H21A H -0.1408 0.2527 -0.0140 0.041 Uiso 1 1 calc R U . . .
C22 C -0.17849(11) 0.1487(3) 0.06023(10) 0.0316(5) Uani 1 1 d . . . . .
H22A H -0.2088 0.0660 0.0392 0.038 Uiso 1 1 calc R U . . .
C23 C -0.17480(10) 0.1575(3) 0.12260(9) 0.0267(5) Uani 1 1 d . . . . .
H23A H -0.2031 0.0823 0.1438 0.032 Uiso 1 1 calc R U . . .
C24 C 0.12570(10) 0.3004(3) 0.25374(9) 0.0201(4) Uani 1 1 d . . . . .
C25 C 0.13365(10) 0.3367(3) 0.19247(9) 0.0218(4) Uani 1 1 d . . . . .
H25A H 0.0948 0.3686 0.1664 0.026 Uiso 1 1 calc R U . . .
C26 C 0.19490(10) 0.3275(3) 0.16947(9) 0.0221(5) Uani 1 1 d . . . . .
C27 C 0.25375(10) 0.2772(3) 0.20815(9) 0.0189(4) Uani 1 1 d . . . . .
C28 C 0.36797(10) 0.2152(3) 0.21767(9) 0.0197(4) Uani 1 1 d . . . . .
C29 C 0.36631(10) 0.1772(3) 0.27966(9) 0.0208(4) Uani 1 1 d . . . . .
H29A H 0.4065 0.1377 0.3025 0.025 Uiso 1 1 calc R U . . .
C30 C 0.30793(10) 0.1962(3) 0.30738(9) 0.0192(4) Uani 1 1 d . . . . .
C31 C 0.24730(9) 0.2431(3) 0.27026(9) 0.0186(4) Uani 1 1 d . . . . .
C32 C 0.18254(9) 0.2587(3) 0.29169(9) 0.0201(4) Uani 1 1 d . . . . .
H32A H 0.1782 0.2400 0.3332 0.024 Uiso 1 1 calc R U . . .
C33 C 0.20166(10) 0.3722(3) 0.10471(9) 0.0269(5) Uani 1 1 d . . . . .
H33A H 0.1571 0.4039 0.0846 0.040 Uiso 1 1 calc R U . . .
H33B H 0.2196 0.2673 0.0848 0.040 Uiso 1 1 calc R U . . .
H33C H 0.2326 0.4745 0.1025 0.040 Uiso 1 1 calc R U . . .
C34 C 0.43381(10) 0.2102(3) 0.19077(9) 0.0194(4) Uani 1 1 d . . . . .
C35 C 0.48728(10) 0.1011(3) 0.21426(9) 0.0224(5) Uani 1 1 d . . . . .
H35A H 0.4812 0.0226 0.2469 0.027 Uiso 1 1 calc R U . . .
C36 C 0.54912(10) 0.1060(3) 0.19048(9) 0.0245(5) Uani 1 1 d . . . . .
H36A H 0.5848 0.0305 0.2073 0.029 Uiso 1 1 calc R U . . .
C37 C 0.56042(10) 0.2186(3) 0.14268(10) 0.0265(5) Uani 1 1 d . . . . .
C38 C 0.50669(10) 0.3249(3) 0.11879(9) 0.0252(5) Uani 1 1 d . . . . .
H38A H 0.5127 0.4018 0.0857 0.030 Uiso 1 1 calc R U . . .
C39 C 0.44462(10) 0.3213(3) 0.14212(9) 0.0220(5) Uani 1 1 d . . . . .
H39A H 0.4088 0.3954 0.1248 0.026 Uiso 1 1 calc R U . . .
C40 C 0.62853(11) 0.2270(3) 0.11816(12) 0.0397(6) Uani 1 1 d . . . . .
H40A H 0.6238 0.2868 0.0789 0.060 Uiso 1 1 calc R U . . .
H40B H 0.6458 0.1043 0.1137 0.060 Uiso 1 1 calc R U . . .
H40C H 0.6602 0.2953 0.1459 0.060 Uiso 1 1 calc R U . . .
C41 C 0.31245(10) 0.1788(3) 0.37412(8) 0.0193(4) Uani 1 1 d . . . . .
C42 C 0.26608(10) 0.0851(3) 0.40530(9) 0.0228(5) Uani 1 1 d . . . . .
H42A H 0.2281 0.0290 0.3837 0.027 Uiso 1 1 calc R U . . .
C43 C 0.27456(11) 0.0726(3) 0.46771(9) 0.0292(5) Uani 1 1 d . . . . .
H43A H 0.2422 0.0088 0.4882 0.035 Uiso 1 1 calc R U . . .
C44 C 0.32951(11) 0.1519(3) 0.50008(10) 0.0327(5) Uani 1 1 d . . . . .
H44A H 0.3344 0.1452 0.5427 0.039 Uiso 1 1 calc R U . . .
C45 C 0.37719(11) 0.2408(3) 0.47013(9) 0.0300(5) Uani 1 1 d . . . . .
H45A H 0.4159 0.2924 0.4920 0.036 Uiso 1 1 calc R U . . .
C46 C 0.36857(10) 0.2550(3) 0.40791(9) 0.0236(5) Uani 1 1 d . . . . .
H46A H 0.4015 0.3178 0.3878 0.028 Uiso 1 1 calc R U . . .

loop_
_atom_site_aniso_label
_atom_site_aniso_U_11
_atom_site_aniso_U_22
_atom_site_aniso_U_33
_atom_site_aniso_U_23
_atom_site_aniso_U_13
_atom_site_aniso_U_12
N1 0.0162(9) 0.0239(9) 0.0265(10) 0.0004(7) 0.0025(7) -0.0002(7)
N2 0.0185(9) 0.0199(9) 0.0203(9) -0.0033(7) 0.0023(7) -0.0010(7)
C1 0.0177(10) 0.0162(10) 0.0257(11) 0.0006(8) 0.0011(8) 0.0028(8)
C2 0.0189(10) 0.0251(11) 0.0213(11) -0.0003(9) -0.0014(8) -0.0006(8)
C3 0.0217(11) 0.0257(11) 0.0224(11) -0.0017(9) 0.0019(9) -0.0024(9)
C4 0.0174(10) 0.0195(10) 0.0239(11) -0.0002(8) 0.0028(8) 0.0007(8)
C5 0.0182(10) 0.0169(10) 0.0256(11) 0.0016(8) 0.0001(9) 0.0024(8)
C6 0.0176(10) 0.0206(11) 0.0252(11) 0.0002(8) -0.0027(9) 0.0008(8)
C7 0.0178(10) 0.0188(10) 0.0244(11) -0.0012(8) 0.0003(8) 0.0018(8)
C8 0.0187(10) 0.0162(10) 0.0232(11) 0.0007(8) 0.0009(9) 0.0011(8)
C9 0.0202(10) 0.0201(10) 0.0202(10) -0.0019(8) 0.0012(8) 0.0015(8)
C10 0.0229(12) 0.0731(19) 0.0243(12) -0.0082(12) 0.0024(10) -0.0067(12)
C11 0.0188(10) 0.0179(10) 0.0240(11) 0.0026(8) 0.0000(9) 0.0023(8)
C12 0.0219(11) 0.0219(11) 0.0240(11) 0.0002(9) 0.0015(9) 0.0000(8)
C13 0.0189(10) 0.0245(11) 0.0295(12) 0.0024(9) -0.0011(9) -0.0031(9)
C14 0.0190(10) 0.0210(11) 0.0293(12) 0.0065(9) 0.0018(9) 0.0030(8)
C15 0.0217(11) 0.0294(12) 0.0247(11) -0.0008(9) 0.0019(9) 0.0024(9)
C16 0.0166(10) 0.0256(11) 0.0265(11) -0.0007(9) -0.0010(8) 0.0002(8)
C17 0.0209(11) 0.0397(14) 0.0340(13) 0.0004(10) 0.0042(10) 0.0000(10)
C18 0.0174(10) 0.0249(11) 0.0243(11) -0.0014(9) -0.0040(9) 0.0078(8)
C19 0.0175(11) 0.0338(12) 0.0255(11) 0.0001(9) -0.0008(9) 0.0036(9)
C20 0.0232(12) 0.0443(14) 0.0298(12) 0.0065(11) 0.0041(10) 0.0051(10)
C21 0.0298(13) 0.0509(16) 0.0220(12) -0.0022(11) -0.0006(10) 0.0091(11)
C22 0.0267(12) 0.0361(13) 0.0299(12) -0.0063(10) -0.0081(10) 0.0070(10)
C23 0.0202(11) 0.0311(12) 0.0277(12) -0.0003(9) -0.0031(9) 0.0052(9)
C24 0.0196(11) 0.0176(10) 0.0231(11) -0.0022(8) 0.0019(9) -0.0006(8)
C25 0.0181(10) 0.0242(11) 0.0223(11) -0.0021(9) -0.0023(8) 0.0014(8)
C26 0.0238(11) 0.0212(11) 0.0209(11) -0.0029(8) 0.0002(9) -0.0005(8)
C27 0.0206(10) 0.0150(10) 0.0213(10) -0.0023(8) 0.0027(8) 0.0001(8)
C28 0.0208(11) 0.0163(10) 0.0218(10) -0.0039(8) 0.0013(9) -0.0006(8)
C29 0.0192(10) 0.0220(11) 0.0209(11) -0.0013(8) 0.0002(8) 0.0001(8)
C30 0.0188(10) 0.0180(10) 0.0203(10) -0.0015(8) 0.0001(8) -0.0018(8)
C31 0.0191(10) 0.0152(10) 0.0211(10) -0.0020(8) 0.0005(8) -0.0019(8)
C32 0.0211(11) 0.0194(11) 0.0197(10) -0.0018(8) 0.0020(8) 0.0002(8)
C33 0.0218(11) 0.0378(13) 0.0209(11) 0.0026(9) 0.0008(9) 0.0053(9)
C34 0.0180(10) 0.0196(10) 0.0204(10) -0.0070(8) 0.0010(8) -0.0032(8)
C35 0.0233(11) 0.0230(11) 0.0206(11) -0.0020(8) 0.0007(9) -0.0002(8)
C36 0.0186(10) 0.0252(11) 0.0293(11) -0.0058(9) -0.0004(9) 0.0017(8)
C37 0.0216(11) 0.0233(11) 0.0355(12) -0.0101(10) 0.0074(9) -0.0051(9)
C38 0.0274(12) 0.0251(11) 0.0240(11) -0.0011(9) 0.0079(9) -0.0060(9)
C39 0.0211(11) 0.0233(11) 0.0213(11) -0.0028(8) 0.0003(9) 0.0006(8)
C40 0.0281(13) 0.0338(14) 0.0596(17) -0.0050(12) 0.0160(12) -0.0044(10)
C41 0.0168(10) 0.0218(11) 0.0190(10) 0.0000(8) -0.0002(8) 0.0047(8)
C42 0.0191(10) 0.0274(12) 0.0215(11) -0.0003(9) 0.0000(8) 0.0000(9)
C43 0.0260(12) 0.0397(14) 0.0226(11) 0.0030(10) 0.0057(9) -0.0029(10)
C44 0.0282(12) 0.0484(15) 0.0211(11) 0.0009(10) 0.0003(9) -0.0005(11)
C45 0.0234(12) 0.0410(14) 0.0243(12) -0.0039(10) -0.0045(9) -0.0044(10)
C46 0.0212(11) 0.0279(12) 0.0220(11) -0.0001(9) 0.0028(9) -0.0010(9)

loop_
_atom_type_symbol
_atom_type_description
_atom_type_scat_dispersion_real
_atom_type_scat_dispersion_imag
_atom_type_scat_source
C C 0.0033 0.0016 'International Tables Vol C Tables 4.2.6.8 and 6.1.1.4'
H H 0.0000 0.0000 'International Tables Vol C Tables 4.2.6.8 and 6.1.1.4'
N N 0.0061 0.0033 'International Tables Vol C Tables 4.2.6.8 and 6.1.1.4'

loop_
_geom_angle_atom_site_label_1
_geom_angle_atom_site_label_2
_geom_angle_atom_site_label_3
_geom_angle
_geom_angle_site_symmetry_1
_geom_angle_site_symmetry_3
C5 N1 C4 118.45(17) . .
C28 N2 C27 117.89(17) . .
C9 C1 C2 117.80(18) . .
C9 C1 C24 121.36(18) . .
C2 C1 C24 120.84(18) . .
C3 C2 C1 123.00(18) . .
C2 C3 C4 119.07(18) . .
C2 C3 C10 120.91(18) . .
C4 C3 C10 120.01(17) . .
N1 C4 C8 123.38(18) . .
N1 C4 C3 117.67(17) . .
C8 C4 C3 118.94(17) . .
N1 C5 C6 121.84(18) . .
N1 C5 C11 116.85(17) . .
C6 C5 C11 121.29(18) . .
C7 C6 C5 121.53(18) . .
C6 C7 C8 117.78(18) . .
C6 C7 C18 119.78(18) . .
C8 C7 C18 122.39(17) . .
C9 C8 C4 119.15(18) . .
C9 C8 C7 124.03(18) . .
C4 C8 C7 116.82(17) . .
C1 C9 C8 121.86(18) . .
C16 C11 C12 117.55(18) . .
C16 C11 C5 120.20(18) . .
C12 C11 C5 122.23(18) . .
C13 C12 C11 121.02(19) . .
C12 C13 C14 121.23(19) . .
C15 C14 C13 117.76(19) . .
C15 C14 C17 121.31(19) . .
C13 C14 C17 120.92(19) . .
C16 C15 C14 121.23(19) . .
C15 C16 C11 121.20(19) . .
C23 C18 C19 118.46(19) . .
C23 C18 C7 119.82(19) . .
C19 C18 C7 121.61(18) . .
C20 C19 C18 120.6(2) . .
C21 C20 C19 120.4(2) . .
C20 C21 C22 119.7(2) . .
C21 C22 C23 120.4(2) . .
C22 C23 C18 120.4(2) . .
C32 C24 C25 118.40(18) . .
C32 C24 C1 121.13(18) . .
C25 C24 C1 120.45(18) . .
C26 C25 C24 122.66(19) . .
C25 C26 C27 119.21(18) . .
C25 C26 C33 121.12(19) . .
C27 C26 C33 119.66(18) . .
N2 C27 C31 123.49(17) . .
N2 C27 C26 117.30(17) . .
C31 C27 C26 119.20(17) . .
N2 C28 C29 122.51(18) . .
N2 C28 C34 117.73(17) . .
C29 C28 C34 119.60(17) . .
C30 C29 C28 121.44(18) . .
C29 C30 C31 117.37(18) . .
C29 C30 C41 118.11(17) . .
C31 C30 C41 124.40(17) . .
C32 C31 C27 118.88(18) . .
C32 C31 C30 124.02(18) . .
C27 C31 C30 117.10(17) . .
C24 C32 C31 121.57(18) . .
C35 C34 C39 117.79(18) . .
C35 C34 C28 121.75(18) . .
C39 C34 C28 120.42(18) . .
C36 C35 C34 120.66(19) . .
C35 C36 C37 121.71(19) . .
C38 C37 C36 117.44(19) . .
C38 C37 C40 121.2(2) . .
C36 C37 C40 121.4(2) . .
C39 C38 C37 121.4(2) . .
C38 C39 C34 120.96(19) . .
C42 C41 C46 117.36(18) . .
C42 C41 C30 124.43(17) . .
C46 C41 C30 118.15(17) . .
C41 C42 C43 120.90(19) . .
C44 C43 C42 120.7(2) . .
C45 C44 C43 119.5(2) . .
C44 C45 C46 119.9(2) . .
C45 C46 C41 121.57(19) . .

loop_
_geom_bond_atom_site_label_1
_geom_bond_atom_site_label_2
_geom_bond_distance
_geom_bond_site_symmetry_2
N1 C5 1.323(2) .
N1 C4 1.362(2) .
N2 C28 1.316(2) .
N2 C27 1.368(2) .
C1 C9 1.379(3) .
C1 C2 1.420(3) .
C1 C24 1.487(3) .
C2 C3 1.368(3) .
C3 C4 1.431(3) .
C3 C10 1.502(3) .
C4 C8 1.427(3) .
C5 C6 1.415(3) .
C5 C11 1.486(3) .
C6 C7 1.368(3) .
C7 C8 1.435(3) .
C7 C18 1.489(3) .
C8 C9 1.412(3) .
C11 C16 1.395(3) .
C11 C12 1.395(3) .
C12 C13 1.383(3) .
C13 C14 1.392(3) .
C14 C15 1.389(3) .
C14 C17 1.510(3) .
C15 C16 1.381(3) .
C18 C23 1.396(3) .
C18 C19 1.399(3) .
C19 C20 1.391(3) .
C20 C21 1.378(3) .
C21 C22 1.385(3) .
C22 C23 1.390(3) .
C24 C32 1.378(3) .
C24 C25 1.419(3) .
C25 C26 1.365(3) .
C26 C27 1.433(3) .
C26 C33 1.503(3) .
C27 C31 1.429(3) .
C28 C29 1.417(3) .
C28 C34 1.489(3) .
C29 C30 1.372(3) .
C30 C31 1.436(3) .
C30 C41 1.491(3) .
C31 C32 1.418(3) .
C34 C35 1.395(3) .
C34 C39 1.396(3) .
C35 C36 1.383(3) .
C36 C37 1.390(3) .
C37 C38 1.389(3) .
C37 C40 1.507(3) .
C38 C39 1.382(3) .
C41 C42 1.391(3) .
C41 C46 1.401(3) .
C42 C43 1.392(3) .
C43 C44 1.379(3) .
C44 C45 1.378(3) .
C45 C46 1.388(3) .

loop_
_geom_torsion_atom_site_label_1
_geom_torsion_atom_site_label_2
_geom_torsion_atom_site_label_3
_geom_torsion_atom_site_label_4
_geom_torsion
_geom_torsion_site_symmetry_1
_geom_torsion_site_symmetry_2
_geom_torsion_site_symmetry_3
_geom_torsion_site_symmetry_4
C9 C1 C2 C3 1.6(3) . . . .
C24 C1 C2 C3 -179.20(19) . . . .
C1 C2 C3 C4 -1.3(3) . . . .
C1 C2 C3 C10 179.5(2) . . . .
C5 N1 C4 C8 -1.3(3) . . . .
C5 N1 C4 C3 178.64(18) . . . .
C2 C3 C4 N1 178.24(18) . . . .
C10 C3 C4 N1 -2.6(3) . . . .
C2 C3 C4 C8 -1.8(3) . . . .
C10 C3 C4 C8 177.3(2) . . . .
C4 N1 C5 C6 -2.5(3) . . . .
C4 N1 C5 C11 179.04(16) . . . .
N1 C5 C6 C7 2.9(3) . . . .
C11 C5 C6 C7 -178.74(18) . . . .
C5 C6 C7 C8 0.6(3) . . . .
C5 C6 C7 C18 -176.76(18) . . . .
N1 C4 C8 C9 -175.38(18) . . . .
C3 C4 C8 C9 4.7(3) . . . .
N1 C4 C8 C7 4.6(3) . . . .
C3 C4 C8 C7 -175.32(18) . . . .
C6 C7 C8 C9 175.92(18) . . . .
C18 C7 C8 C9 -6.8(3) . . . .
C6 C7 C8 C4 -4.1(3) . . . .
C18 C7 C8 C4 173.25(18) . . . .
C2 C1 C9 C8 1.5(3) . . . .
C24 C1 C9 C8 -177.76(18) . . . .
C4 C8 C9 C1 -4.6(3) . . . .
C7 C8 C9 C1 175.43(19) . . . .
N1 C5 C11 C16 15.3(3) . . . .
C6 C5 C11 C16 -163.18(19) . . . .
N1 C5 C11 C12 -163.41(18) . . . .
C6 C5 C11 C12 18.1(3) . . . .
C16 C11 C12 C13 -0.1(3) . . . .
C5 C11 C12 C13 178.65(18) . . . .
C11 C12 C13 C14 -0.4(3) . . . .
C12 C13 C14 C15 0.5(3) . . . .
C12 C13 C14 C17 179.46(19) . . . .
C13 C14 C15 C16 -0.1(3) . . . .
C17 C14 C15 C16 -179.06(19) . . . .
C14 C15 C16 C11 -0.4(3) . . . .
C12 C11 C16 C15 0.4(3) . . . .
C5 C11 C16 C15 -178.29(18) . . . .
C6 C7 C18 C23 -44.2(3) . . . .
C8 C7 C18 C23 138.5(2) . . . .
C6 C7 C18 C19 132.0(2) . . . .
C8 C7 C18 C19 -45.2(3) . . . .
C23 C18 C19 C20 -0.7(3) . . . .
C7 C18 C19 C20 -176.99(19) . . . .
C18 C19 C20 C21 -0.8(3) . . . .
C19 C20 C21 C22 1.4(3) . . . .
C20 C21 C22 C23 -0.4(3) . . . .
C21 C22 C23 C18 -1.1(3) . . . .
C19 C18 C23 C22 1.7(3) . . . .
C7 C18 C23 C22 178.02(18) . . . .
C9 C1 C24 C32 -155.45(19) . . . .
C2 C1 C24 C32 25.3(3) . . . .
C9 C1 C24 C25 25.9(3) . . . .
C2 C1 C24 C25 -153.35(19) . . . .
C32 C24 C25 C26 1.7(3) . . . .
C1 C24 C25 C26 -179.59(18) . . . .
C24 C25 C26 C27 0.8(3) . . . .
C24 C25 C26 C33 -178.18(19) . . . .
C28 N2 C27 C31 3.1(3) . . . .
C28 N2 C27 C26 -177.88(17) . . . .
C25 C26 C27 N2 179.00(17) . . . .
C33 C26 C27 N2 -2.0(3) . . . .
C25 C26 C27 C31 -1.9(3) . . . .
C33 C26 C27 C31 177.10(18) . . . .
C27 N2 C28 C29 -2.5(3) . . . .
C27 N2 C28 C34 -177.94(16) . . . .
N2 C28 C29 C30 -1.4(3) . . . .
C34 C28 C29 C30 174.00(18) . . . .
C28 C29 C30 C31 4.5(3) . . . .
C28 C29 C30 C41 -171.58(18) . . . .
N2 C27 C31 C32 179.60(17) . . . .
C26 C27 C31 C32 0.5(3) . . . .
N2 C27 C31 C30 0.1(3) . . . .
C26 C27 C31 C30 -178.93(17) . . . .
C29 C30 C31 C32 176.72(18) . . . .
C41 C30 C31 C32 -7.4(3) . . . .
C29 C30 C31 C27 -3.8(3) . . . .
C41 C30 C31 C27 172.02(18) . . . .
C25 C24 C32 C31 -3.1(3) . . . .
C1 C24 C32 C31 178.21(18) . . . .
C27 C31 C32 C24 2.0(3) . . . .
C30 C31 C32 C24 -178.57(18) . . . .
N2 C28 C34 C35 -156.60(18) . . . .
C29 C28 C34 C35 27.8(3) . . . .
N2 C28 C34 C39 25.8(3) . . . .
C29 C28 C34 C39 -149.78(19) . . . .
C39 C34 C35 C36 1.1(3) . . . .
C28 C34 C35 C36 -176.53(18) . . . .
C34 C35 C36 C37 -0.1(3) . . . .
C35 C36 C37 C38 -1.0(3) . . . .
C35 C36 C37 C40 178.3(2) . . . .
C36 C37 C38 C39 0.9(3) . . . .
C40 C37 C38 C39 -178.28(19) . . . .
C37 C38 C39 C34 0.1(3) . . . .
C35 C34 C39 C38 -1.1(3) . . . .
C28 C34 C39 C38 176.55(18) . . . .
C29 C30 C41 C42 -137.4(2) . . . .
C31 C30 C41 C42 46.8(3) . . . .
C29 C30 C41 C46 39.7(3) . . . .
C31 C30 C41 C46 -136.1(2) . . . .
C46 C41 C42 C43 1.7(3) . . . .
C30 C41 C42 C43 178.90(19) . . . .
C41 C42 C43 C44 -0.4(3) . . . .
C42 C43 C44 C45 -1.5(3) . . . .
C43 C44 C45 C46 2.0(4) . . . .
C44 C45 C46 C41 -0.7(3) . . . .
C42 C41 C46 C45 -1.1(3) . . . .
C30 C41 C46 C45 -178.50(19) . . . .
